data_7116545
loop_
_publ_author_name
'Shinya Adachi'
'Armand B. Cognetta'
'Micah J. Niphakis'
'Zhi He'
'Adam Zajdlik'
'Jeffrey D. St. Denis'
'Conor C. G. Scully'
'Benjamin F. Cravatt'
'Andrei K. Yudin'

_publ_section_title
;
 Facile synthesis of borofragments and their evaluation in activity-based
 protein profiling
;
_journal_name_full Chem.Commun.
_journal_page_first 3608
_journal_paper_doi 10.1039/C4cc09107H
_journal_volume 51
_journal_year 2015
_chemical_formula_moiety 'C21 H29 B N6 O8, H2 O'
_chemical_formula_sum 'C21 H31 B N6 O9'
_chemical_formula_weight 522.33
_chemical_name_systematic
; 
 ? 
;
_space_group_IT_number 14
_symmetry_cell_setting monoclinic
_symmetry_space_group_name_Hall '-P 2ybc'
_symmetry_space_group_name_H-M 'P 1 21/c 1'
_atom_sites_solution_hydrogens geom
_atom_sites_solution_primary direct
_atom_sites_solution_secondary difmap
_audit_creation_method SHELXL-97
_audit_update_record
;
2014-08-25 deposited with the CCDC.
2015-01-12 downloaded from the CCDC.
;
_cell_angle_alpha 90.00
_cell_angle_beta 115.222(0)
_cell_angle_gamma 90.00
_cell_formula_units_Z 4
_cell_length_a 19.2489(7)
_cell_length_b 7.1031(2)
_cell_length_c 20.6727(6)
_cell_measurement_reflns_used 7414
_cell_measurement_temperature 147(2)
_cell_measurement_theta_max 66.13
_cell_measurement_theta_min 2.54
_cell_volume 2557.04(14)
_computing_cell_refinement APEX2
_computing_data_collection 'APEX2 (Bruker, 2007)'
_computing_data_reduction 'SAINT (Bruker, 2007)'
_computing_molecular_graphics 'PLATON (Spek, 2009)'
_computing_publication_material 'SHELXTL (Sheldrick, 2008)'
_computing_structure_refinement 'SHELXL-97 (Sheldrick, 2008)'
_computing_structure_solution 'SHELXS-97 (Sheldrick, 2008)'
_diffrn_ambient_temperature 147(2)
_diffrn_measured_fraction_theta_full 0.978
_diffrn_measured_fraction_theta_max 0.978
_diffrn_measurement_device_type 'Bruker Kappa APEX-DUO CCD'
_diffrn_measurement_method '\f and \w scans'
_diffrn_radiation_monochromator 'multi-layer optics'
_diffrn_radiation_source 'Bruker ImuS'
_diffrn_radiation_type CuK\a
_diffrn_radiation_wavelength 1.54178
_diffrn_reflns_av_R_equivalents 0.0362
_diffrn_reflns_av_sigmaI/netI 0.0329
_diffrn_reflns_limit_h_max 21
_diffrn_reflns_limit_h_min -22
_diffrn_reflns_limit_k_max 8
_diffrn_reflns_limit_k_min -8
_diffrn_reflns_limit_l_max 24
_diffrn_reflns_limit_l_min -20
_diffrn_reflns_number 17278
_diffrn_reflns_theta_full 66.47
_diffrn_reflns_theta_max 66.47
_diffrn_reflns_theta_min 2.54
_exptl_absorpt_coefficient_mu 0.895
_exptl_absorpt_correction_T_max 0.7528
_exptl_absorpt_correction_T_min 0.6999
_exptl_absorpt_correction_type multi-scan
_exptl_absorpt_process_details 'SADABS (Sheldrick, 1996)'
_exptl_crystal_colour colourless
_exptl_crystal_density_diffrn 1.357
_exptl_crystal_density_method 'not measured'
_exptl_crystal_description plate
_exptl_crystal_F_000 1104
_exptl_crystal_size_max 0.11
_exptl_crystal_size_mid 0.08
_exptl_crystal_size_min 0.01
_refine_diff_density_max 0.297
_refine_diff_density_min -0.233
_refine_diff_density_rms 0.047
_refine_ls_extinction_method none
_refine_ls_goodness_of_fit_ref 1.063
_refine_ls_hydrogen_treatment mixed
_refine_ls_matrix_type full
_refine_ls_number_parameters 349
_refine_ls_number_reflns 4414
_refine_ls_number_restraints 0
_refine_ls_restrained_S_all 1.063
_refine_ls_R_factor_all 0.0383
_refine_ls_R_factor_gt 0.0342
_refine_ls_shift/su_max 0.001
_refine_ls_shift/su_mean 0.000
_refine_ls_structure_factor_coef Fsqd
_refine_ls_weighting_details 'calc w=1/[\s^2^(Fo^2^)+(0.0470P)^2^+0.6719P] where P=(Fo^2^+2Fc^2^)/3'
_refine_ls_weighting_scheme calc
_refine_ls_wR_factor_gt 0.0869
_refine_ls_wR_factor_ref 0.0900
_reflns_number_gt 3934
_reflns_number_total 4414
_reflns_threshold_expression I>2\s(I)
_cod_data_source_file c4cc09107h2.cif
_cod_data_source_block d1357
_cod_original_sg_symbol_H-M 'P 21/c'
_cod_database_code 7116545

loop_
_symmetry_equiv_pos_as_xyz
'x, y, z'
'-x, y+1/2, -z+1/2'
'-x, -y, -z'
'x, -y-1/2, z-1/2'

loop_
_atom_site_label
_atom_site_type_symbol
_atom_site_fract_x
_atom_site_fract_y
_atom_site_fract_z
_atom_site_U_iso_or_equiv
_atom_site_adp_type
_atom_site_occupancy
_atom_site_symmetry_multiplicity
_atom_site_calc_flag
_atom_site_refinement_flags
O1 O 0.49123(5) 0.53988(12) 1.10850(5) 0.0199(2) Uani 1 1 d .
O2 O 0.56402(5) 0.64667(13) 1.05624(5) 0.0252(2) Uani 1 1 d .
O3 O 0.51878(5) 0.41144(14) 1.22625(4) 0.0220(2) Uani 1 1 d .
O4 O 0.60111(6) 0.28092(16) 1.32846(5) 0.0315(3) Uani 1 1 d .
O5 O 0.28242(5) 0.31570(16) 0.76379(5) 0.0293(2) Uani 1 1 d .
O6 O 0.16192(5) 0.39781(14) 0.68548(4) 0.0216(2) Uani 1 1 d .
O7 O 0.10453(5) 0.62538(13) 0.75377(5) 0.0252(2) Uani 1 1 d .
O8 O 0.10374(5) 0.44646(13) 0.84415(4) 0.0211(2) Uani 1 1 d .
N1 N 0.54600(6) 0.22692(15) 1.14191(5) 0.0172(2) Uani 1 1 d .
N2 N 0.34501(6) 0.36167(15) 1.04838(5) 0.0170(2) Uani 1 1 d .
N3 N 0.27816(6) 0.55113(15) 0.95474(5) 0.0194(2) Uani 1 1 d .
N4 N 0.23481(6) 0.09340(16) 0.86146(6) 0.0213(2) Uani 1 1 d .
N5 N 0.31447(6) 0.05938(15) 0.98767(6) 0.0206(2) Uani 1 1 d .
N6 N 0.19066(6) 0.38297(15) 0.80280(5) 0.0178(2) Uani 1 1 d .
C1 C 0.59496(8) 0.35118(19) 1.11969(7) 0.0237(3) Uani 1 1 d .
H1A H 0.6064 0.2886 1.0825 0.028 Uiso 1 1 calc R
H1B H 0.6441 0.3800 1.1612 0.028 Uiso 1 1 calc R
C2 C 0.54950(7) 0.52900(18) 1.09060(6) 0.0181(3) Uani 1 1 d .
C3 C 0.58831(8) 0.1513(2) 1.21613(7) 0.0237(3) Uani 1 1 d .
H3A H 0.6441 0.1456 1.2295 0.028 Uiso 1 1 calc R
H3B H 0.5700 0.0232 1.2198 0.028 Uiso 1 1 calc R
C4 C 0.57170(7) 0.2863(2) 1.26410(6) 0.0219(3) Uani 1 1 d .
C5 C 0.51233(9) 0.0718(2) 1.08904(7) 0.0279(3) Uani 1 1 d .
H5A H 0.5536 -0.0083 1.0887 0.042 Uiso 1 1 calc R
H5B H 0.4834 0.1254 1.0413 0.042 Uiso 1 1 calc R
H5C H 0.4778 -0.0037 1.1024 0.042 Uiso 1 1 calc R
C6 C 0.39660(7) 0.30873(19) 1.12226(6) 0.0190(3) Uani 1 1 d .
H6A H 0.3961 0.1700 1.1265 0.023 Uiso 1 1 calc R
H6B H 0.3761 0.3625 1.1548 0.023 Uiso 1 1 calc R
C7 C 0.32377(7) 0.54074(18) 1.02336(6) 0.0195(3) Uani 1 1 d .
H7A H 0.3406 0.6487 1.0532 0.023 Uiso 1 1 calc R
C8 C 0.26937(7) 0.36577(18) 0.93289(6) 0.0163(3) Uani 1 1 d .
C9 C 0.23204(7) 0.27899(18) 0.86726(6) 0.0169(3) Uani 1 1 d .
C10 C 0.27499(7) -0.00593(19) 0.92141(7) 0.0227(3) Uani 1 1 d .
H10A H 0.2753 -0.1386 0.9158 0.027 Uiso 1 1 calc R
C11 C 0.31027(7) 0.24577(18) 0.99053(6) 0.0156(3) Uani 1 1 d .
C12 C 0.21760(7) 0.36341(19) 0.74905(6) 0.0195(3) Uani 1 1 d .
C13 C 0.17648(8) 0.3885(2) 0.62010(7) 0.0255(3) Uani 1 1 d .
C14 C 0.23999(10) 0.5233(2) 0.62683(8) 0.0372(4) Uani 1 1 d .
H14A H 0.2277 0.6494 0.6382 0.056 Uiso 1 1 calc R
H14B H 0.2449 0.5273 0.5816 0.056 Uiso 1 1 calc R
H14C H 0.2885 0.4806 0.6651 0.056 Uiso 1 1 calc R
C15 C 0.09949(9) 0.4498(3) 0.56259(7) 0.0373(4) Uani 1 1 d .
H15A H 0.0875 0.5770 0.5732 0.056 Uiso 1 1 calc R
H15B H 0.0595 0.3625 0.5613 0.056 Uiso 1 1 calc R
H15C H 0.1016 0.4498 0.5161 0.056 Uiso 1 1 calc R
C16 C 0.19449(9) 0.1862(2) 0.60922(8) 0.0317(3) Uani 1 1 d .
H16A H 0.1522 0.1045 0.6064 0.048 Uiso 1 1 calc R
H16B H 0.2421 0.1469 0.6495 0.048 Uiso 1 1 calc R
H16C H 0.2008 0.1764 0.5647 0.048 Uiso 1 1 calc R
C17 C 0.12891(7) 0.49949(18) 0.79642(6) 0.0181(3) Uani 1 1 d .
C18 C 0.04828(8) 0.5669(2) 0.85846(7) 0.0250(3) Uani 1 1 d .
C19 C 0.03780(11) 0.4533(3) 0.91584(9) 0.0473(5) Uani 1 1 d .
H19A H 0.0875 0.4392 0.9573 0.071 Uiso 1 1 calc R
H19B H 0.0173 0.3288 0.8969 0.071 Uiso 1 1 calc R
H19C H 0.0019 0.5188 0.9303 0.071 Uiso 1 1 calc R
C20 C -0.02711(8) 0.5806(2) 0.79236(7) 0.0284(3) Uani 1 1 d .
H20A H -0.0194 0.6514 0.7552 0.043 Uiso 1 1 calc R
H20B H -0.0650 0.6455 0.8043 0.043 Uiso 1 1 calc R
H20C H -0.0457 0.4538 0.7748 0.043 Uiso 1 1 calc R
C21 C 0.08476(9) 0.7564(2) 0.88577(8) 0.0376(4) Uani 1 1 d .
H21A H 0.0930 0.8222 0.8479 0.056 Uiso 1 1 calc R
H21B H 0.1342 0.7384 0.9272 0.056 Uiso 1 1 calc R
H21C H 0.0508 0.8316 0.8999 0.056 Uiso 1 1 calc R
B1 B 0.48400(8) 0.3771(2) 1.14828(7) 0.0174(3) Uani 1 1 d .
O1W O 0.22845(7) 0.84114(17) 0.74888(6) 0.0382(3) Uani 1 1 d .
H1WA H 0.1790(15) 0.770(4) 0.7378(13) 0.083(8) Uiso 1 1 d .
H1WB H 0.2240(12) 0.935(3) 0.7815(11) 0.059(6) Uiso 1 1 d .

loop_
_atom_site_aniso_label
_atom_site_aniso_U_11
_atom_site_aniso_U_22
_atom_site_aniso_U_33
_atom_site_aniso_U_23
_atom_site_aniso_U_13
_atom_site_aniso_U_12
O1 0.0201(5) 0.0188(5) 0.0233(4) 0.0021(3) 0.0118(4) 0.0020(4)
O2 0.0294(5) 0.0220(5) 0.0283(5) 0.0057(4) 0.0162(4) -0.0010(4)
O3 0.0191(5) 0.0305(5) 0.0148(4) -0.0024(4) 0.0059(4) 0.0007(4)
O4 0.0290(5) 0.0454(7) 0.0148(5) 0.0039(4) 0.0042(4) -0.0100(5)
O5 0.0173(5) 0.0460(6) 0.0236(5) -0.0042(4) 0.0078(4) 0.0026(4)
O6 0.0176(4) 0.0345(6) 0.0135(4) -0.0003(4) 0.0072(4) -0.0001(4)
O7 0.0290(5) 0.0246(5) 0.0231(5) 0.0067(4) 0.0120(4) 0.0079(4)
O8 0.0195(5) 0.0255(5) 0.0202(4) 0.0046(4) 0.0102(4) 0.0061(4)
N1 0.0182(5) 0.0182(6) 0.0150(5) 0.0025(4) 0.0070(4) 0.0003(4)
N2 0.0161(5) 0.0194(6) 0.0135(5) 0.0005(4) 0.0042(4) 0.0002(4)
N3 0.0205(6) 0.0161(6) 0.0173(5) -0.0016(4) 0.0038(4) 0.0009(4)
N4 0.0207(6) 0.0177(6) 0.0224(5) -0.0033(4) 0.0064(5) 0.0005(4)
N5 0.0196(5) 0.0179(6) 0.0232(5) 0.0030(4) 0.0080(4) 0.0004(4)
N6 0.0175(5) 0.0206(6) 0.0135(5) 0.0002(4) 0.0049(4) 0.0028(4)
C1 0.0218(7) 0.0247(7) 0.0299(7) 0.0077(6) 0.0162(6) 0.0029(6)
C2 0.0192(6) 0.0195(7) 0.0158(6) -0.0019(5) 0.0075(5) -0.0026(5)
C3 0.0228(7) 0.0265(7) 0.0197(6) 0.0089(5) 0.0071(5) 0.0041(6)
C4 0.0167(6) 0.0300(8) 0.0171(6) 0.0032(5) 0.0053(5) -0.0065(5)
C5 0.0329(8) 0.0221(7) 0.0269(7) -0.0064(6) 0.0111(6) 0.0008(6)
C6 0.0173(6) 0.0261(7) 0.0121(6) 0.0038(5) 0.0048(5) 0.0011(5)
C7 0.0214(6) 0.0159(6) 0.0182(6) -0.0025(5) 0.0057(5) 0.0006(5)
C8 0.0152(6) 0.0165(6) 0.0169(6) 0.0005(5) 0.0064(5) 0.0011(5)
C9 0.0145(6) 0.0190(7) 0.0169(6) 0.0002(5) 0.0064(5) 0.0010(5)
C10 0.0218(7) 0.0162(7) 0.0268(7) -0.0012(5) 0.0073(6) 0.0009(5)
C11 0.0133(6) 0.0172(6) 0.0169(6) 0.0007(5) 0.0068(5) -0.0010(5)
C12 0.0182(7) 0.0224(7) 0.0171(6) -0.0035(5) 0.0069(5) -0.0030(5)
C13 0.0267(7) 0.0381(8) 0.0156(6) -0.0030(6) 0.0127(5) -0.0045(6)
C14 0.0460(9) 0.0420(10) 0.0352(8) -0.0071(7) 0.0283(7) -0.0133(8)
C15 0.0373(9) 0.0560(11) 0.0175(7) 0.0057(7) 0.0105(6) 0.0072(8)
C16 0.0313(8) 0.0393(9) 0.0262(7) -0.0093(6) 0.0138(6) -0.0035(7)
C17 0.0163(6) 0.0214(7) 0.0142(6) -0.0023(5) 0.0042(5) 0.0001(5)
C18 0.0219(7) 0.0326(8) 0.0230(6) 0.0019(6) 0.0120(6) 0.0100(6)
C19 0.0446(10) 0.0703(13) 0.0411(9) 0.0229(9) 0.0317(8) 0.0252(9)
C20 0.0207(7) 0.0305(8) 0.0321(7) 0.0014(6) 0.0095(6) 0.0053(6)
C21 0.0326(8) 0.0453(10) 0.0341(8) -0.0167(7) 0.0135(7) 0.0035(7)
B1 0.0178(7) 0.0199(7) 0.0147(6) 0.0003(5) 0.0073(6) 0.0014(6)
O1W 0.0385(6) 0.0364(6) 0.0460(6) -0.0151(5) 0.0240(5) -0.0063(5)

loop_
_atom_type_symbol
_atom_type_description
_atom_type_scat_dispersion_real
_atom_type_scat_dispersion_imag
_atom_type_scat_source
C C 0.0181 0.0091 'International Tables Vol C Tables 4.2.6.8 and 6.1.1.4'
H H 0.0000 0.0000 'International Tables Vol C Tables 4.2.6.8 and 6.1.1.4'
N N 0.0311 0.0180 'International Tables Vol C Tables 4.2.6.8 and 6.1.1.4'
O O 0.0492 0.0322 'International Tables Vol C Tables 4.2.6.8 and 6.1.1.4'
B B 0.0090 0.0039 'International Tables Vol C Tables 4.2.6.8 and 6.1.1.4'

loop_
_geom_angle_atom_site_label_1
_geom_angle_atom_site_label_2
_geom_angle_atom_site_label_3
_geom_angle
C2 O1 B1 113.99(10)
C4 O3 B1 114.18(10)
C12 O6 C13 120.50(10)
C17 O8 C18 120.24(10)
C5 N1 C3 111.24(11)
C5 N1 C1 110.13(10)
C3 N1 C1 112.77(10)
C5 N1 B1 115.70(10)
C3 N1 B1 104.28(9)
C1 N1 B1 102.41(9)
C7 N2 C11 105.83(10)
C7 N2 C6 126.18(10)
C11 N2 C6 127.96(11)
C7 N3 C8 103.43(10)
C9 N4 C10 117.81(11)
C11 N5 C10 111.90(11)
C17 N6 C12 124.05(10)
C17 N6 C9 120.19(10)
C12 N6 C9 115.73(10)
N1 C1 C2 106.36(10)
N1 C1 H1A 110.5
C2 C1 H1A 110.5
N1 C1 H1B 110.5
C2 C1 H1B 110.5
H1A C1 H1B 108.6
O2 C2 O1 124.13(12)
O2 C2 C1 125.13(12)
O1 C2 C1 110.73(10)
N1 C3 C4 105.68(10)
N1 C3 H3A 110.6
C4 C3 H3A 110.6
N1 C3 H3B 110.6
C4 C3 H3B 110.6
H3A C3 H3B 108.7
O4 C4 O3 123.67(13)
O4 C4 C3 125.05(13)
O3 C4 C3 111.26(10)
N1 C5 H5A 109.5
N1 C5 H5B 109.5
H5A C5 H5B 109.5
N1 C5 H5C 109.5
H5A C5 H5C 109.5
H5B C5 H5C 109.5
N2 C6 B1 114.66(10)
N2 C6 H6A 108.6
B1 C6 H6A 108.6
N2 C6 H6B 108.6
B1 C6 H6B 108.6
H6A C6 H6B 107.6
N3 C7 N2 114.51(11)
N3 C7 H7A 122.7
N2 C7 H7A 122.7
N3 C8 C9 133.48(11)
N3 C8 C11 110.85(11)
C9 C8 C11 115.61(11)
N4 C9 C8 120.55(11)
N4 C9 N6 117.14(11)
C8 C9 N6 122.29(11)
N5 C10 N4 127.93(12)
N5 C10 H10A 116.0
N4 C10 H10A 116.0
N5 C11 N2 128.43(11)
N5 C11 C8 126.17(11)
N2 C11 C8 105.38(11)
O5 C12 O6 128.45(11)
O5 C12 N6 121.06(11)
O6 C12 N6 110.45(11)
O6 C13 C14 110.16(11)
O6 C13 C15 101.48(10)
C14 C13 C15 111.84(13)
O6 C13 C16 108.59(11)
C14 C13 C16 112.75(13)
C15 C13 C16 111.40(12)
C13 C14 H14A 109.5
C13 C14 H14B 109.5
H14A C14 H14B 109.5
C13 C14 H14C 109.5
H14A C14 H14C 109.5
H14B C14 H14C 109.5
C13 C15 H15A 109.5
C13 C15 H15B 109.5
H15A C15 H15B 109.5
C13 C15 H15C 109.5
H15A C15 H15C 109.5
H15B C15 H15C 109.5
C13 C16 H16A 109.5
C13 C16 H16B 109.5
H16A C16 H16B 109.5
C13 C16 H16C 109.5
H16A C16 H16C 109.5
H16B C16 H16C 109.5
O7 C17 O8 127.25(12)
O7 C17 N6 123.79(11)
O8 C17 N6 108.97(10)
O8 C18 C21 109.07(11)
O8 C18 C20 110.45(10)
C21 C18 C20 113.18(12)
O8 C18 C19 101.23(11)
C21 C18 C19 112.13(13)
C20 C18 C19 110.12(13)
C18 C19 H19A 109.5
C18 C19 H19B 109.5
H19A C19 H19B 109.5
C18 C19 H19C 109.5
H19A C19 H19C 109.5
H19B C19 H19C 109.5
C18 C20 H20A 109.5
C18 C20 H20B 109.5
H20A C20 H20B 109.5
C18 C20 H20C 109.5
H20A C20 H20C 109.5
H20B C20 H20C 109.5
C18 C21 H21A 109.5
C18 C21 H21B 109.5
H21A C21 H21B 109.5
C18 C21 H21C 109.5
H21A C21 H21C 109.5
H21B C21 H21C 109.5
O1 B1 O3 112.08(11)
O1 B1 C6 112.84(10)
O3 B1 C6 109.75(10)
O1 B1 N1 102.80(9)
O3 B1 N1 100.79(9)
C6 B1 N1 117.92(11)
H1WA O1W H1WB 98.3(18)

loop_
_geom_bond_atom_site_label_1
_geom_bond_atom_site_label_2
_geom_bond_distance
O1 C2 1.3247(15)
O1 B1 1.4597(17)
O2 C2 1.2044(16)
O3 C4 1.3268(17)
O3 B1 1.4784(16)
O4 C4 1.2041(16)
O5 C12 1.2001(16)
O6 C12 1.3172(15)
O6 C13 1.4943(14)
O7 C17 1.2019(16)
O8 C17 1.3257(15)
O8 C18 1.4927(15)
N1 C5 1.4918(17)
N1 C3 1.4971(15)
N1 C1 1.4990(16)
N1 B1 1.6473(17)
N2 C7 1.3683(17)
N2 C11 1.3688(16)
N2 C6 1.4722(15)
N3 C7 1.3142(17)
N3 C8 1.3788(17)
N4 C9 1.3268(17)
N4 C10 1.3472(17)
N5 C11 1.3293(17)
N5 C10 1.3349(17)
N6 C17 1.4078(16)
N6 C12 1.4192(16)
N6 C9 1.4322(15)
C1 C2 1.5080(18)
C1 H1A 0.9900
C1 H1B 0.9900
C3 C4 1.509(2)
C3 H3A 0.9900
C3 H3B 0.9900
C5 H5A 0.9800
C5 H5B 0.9800
C5 H5C 0.9800
C6 B1 1.6074(19)
C6 H6A 0.9900
C6 H6B 0.9900
C7 H7A 0.9500
C8 C9 1.3806(17)
C8 C11 1.4025(17)
C10 H10A 0.9500
C13 C14 1.512(2)
C13 C15 1.516(2)
C13 C16 1.517(2)
C14 H14A 0.9800
C14 H14B 0.9800
C14 H14C 0.9800
C15 H15A 0.9800
C15 H15B 0.9800
C15 H15C 0.9800
C16 H16A 0.9800
C16 H16B 0.9800
C16 H16C 0.9800
C18 C21 1.512(2)
C18 C20 1.5141(19)
C18 C19 1.517(2)
C19 H19A 0.9800
C19 H19B 0.9800
C19 H19C 0.9800
C20 H20A 0.9800
C20 H20B 0.9800
C20 H20C 0.9800
C21 H21A 0.9800
C21 H21B 0.9800
C21 H21C 0.9800
O1W H1WA 1.01(3)
O1W H1WB 0.98(2)

loop_
_geom_hbond_atom_site_label_D
_geom_hbond_atom_site_label_H
_geom_hbond_atom_site_label_A
_geom_hbond_distance_DH
_geom_hbond_distance_HA
_geom_hbond_distance_DA
_geom_hbond_angle_DHA
_geom_hbond_site_symmetry_A
O1W H1WA O7 1.01(3) 1.90(3) 2.8729(15) 159(2) .
O1W H1WB N4 0.98(2) 1.94(2) 2.8981(15) 167.5(19) 1_565

loop_
_geom_torsion_atom_site_label_1
_geom_torsion_atom_site_label_2
_geom_torsion_atom_site_label_3
_geom_torsion_atom_site_label_4
_geom_torsion
C5 N1 C1 C2 104.97(12)
C3 N1 C1 C2 -130.12(11)
B1 N1 C1 C2 -18.64(12)
B1 O1 C2 O2 178.12(12)
B1 O1 C2 C1 -2.41(14)
N1 C1 C2 O2 -166.01(12)
N1 C1 C2 O1 14.53(14)
C5 N1 C3 C4 -141.86(11)
C1 N1 C3 C4 93.84(12)
B1 N1 C3 C4 -16.48(13)
B1 O3 C4 O4 -172.86(12)
B1 O3 C4 C3 5.84(15)
N1 C3 C4 O4 -173.35(12)
N1 C3 C4 O3 7.97(14)
C7 N2 C6 B1 -65.94(16)
C11 N2 C6 B1 112.09(14)
C8 N3 C7 N2 -0.62(14)
C11 N2 C7 N3 0.35(15)
C6 N2 C7 N3 178.73(11)
C7 N3 C8 C9 -176.41(14)
C7 N3 C8 C11 0.65(14)
C10 N4 C9 C8 0.02(18)
C10 N4 C9 N6 178.52(11)
N3 C8 C9 N4 178.16(13)
C11 C8 C9 N4 1.20(17)
N3 C8 C9 N6 -0.3(2)
C11 C8 C9 N6 -177.22(11)
C17 N6 C9 N4 122.31(13)
C12 N6 C9 N4 -59.38(15)
C17 N6 C9 C8 -59.22(16)
C12 N6 C9 C8 119.09(13)
C11 N5 C10 N4 0.65(19)
C9 N4 C10 N5 -1.1(2)
C10 N5 C11 N2 -177.81(12)
C10 N5 C11 C8 0.82(18)
C7 N2 C11 N5 178.95(12)
C6 N2 C11 N5 0.6(2)
C7 N2 C11 C8 0.09(13)
C6 N2 C11 C8 -178.26(11)
N3 C8 C11 N5 -179.36(11)
C9 C8 C11 N5 -1.72(18)
N3 C8 C11 N2 -0.47(13)
C9 C8 C11 N2 177.17(10)
C13 O6 C12 O5 -3.1(2)
C13 O6 C12 N6 179.24(11)
C17 N6 C12 O5 155.50(13)
C9 N6 C12 O5 -22.73(18)
C17 N6 C12 O6 -26.65(17)
C9 N6 C12 O6 155.12(11)
C12 O6 C13 C14 -57.76(17)
C12 O6 C13 C15 -176.37(12)
C12 O6 C13 C16 66.18(15)
C18 O8 C17 O7 -11.31(19)
C18 O8 C17 N6 168.76(10)
C12 N6 C17 O7 -18.15(19)
C9 N6 C17 O7 160.01(12)
C12 N6 C17 O8 161.78(11)
C9 N6 C17 O8 -20.06(15)
C17 O8 C18 C21 -60.79(15)
C17 O8 C18 C20 64.20(16)
C17 O8 C18 C19 -179.15(13)
C2 O1 B1 O3 97.96(12)
C2 O1 B1 C6 -137.53(11)
C2 O1 B1 N1 -9.45(13)
C4 O3 B1 O1 -124.22(11)
C4 O3 B1 C6 109.58(12)
C4 O3 B1 N1 -15.51(13)
N2 C6 B1 O1 24.08(15)
N2 C6 B1 O3 149.85(11)
N2 C6 B1 N1 -95.61(13)
C5 N1 B1 O1 -102.65(12)
C3 N1 B1 O1 134.85(10)
C1 N1 B1 O1 17.15(11)
C5 N1 B1 O3 141.52(10)
C3 N1 B1 O3 19.01(12)
C1 N1 B1 O3 -98.69(10)
C5 N1 B1 C6 22.16(15)
C3 N1 B1 C6 -100.34(12)
C1 N1 B1 C6 141.96(11)
